data_7203616
loop_
_publ_author_name
'Jouaiti, Abdelaziz'
'Kyritsakas, Nathalie'
'Planeix, Jean-Marc'
'Hosseini, Mir Wais'

_publ_section_title
;
 Molecular tectonics: generation and packing of 1-D coordination
 networks formed between dibromofluorene based tectons bearing two
 pyridines and metal halides
;
_journal_issue 12
_journal_name_full CrystEngComm
_journal_page_first 883
_journal_paper_doi 10.1039/b611733n
_journal_volume 8
_journal_year 2006
_chemical_formula_moiety 'C37 H22 Br4 Hg N2 O4, C H Cl3'
_chemical_formula_sum 'C38 H23 Br4 Cl3 Hg N2 O4'
_chemical_formula_weight 1198.16
_chemical_name_systematic
;
?
;
_space_group_IT_number 61
_symmetry_cell_setting orthorhombic
_symmetry_space_group_name_Hall '-P 2ac 2ab'
_symmetry_space_group_name_H-M 'P b c a'
_atom_sites_solution_hydrogens geom
_atom_sites_solution_primary direct
_atom_sites_solution_secondary difmap
_audit_creation_method SHELXL-97
_cell_angle_alpha 90.00
_cell_angle_beta 90.00
_cell_angle_gamma 90.00
_cell_formula_units_Z 8
_cell_length_a 12.7500(11)
_cell_length_b 16.1881(14)
_cell_length_c 37.508(3)
_cell_measurement_reflns_used 3106
_cell_measurement_temperature 173(2)
_cell_measurement_theta_max 21.09
_cell_measurement_theta_min 3.03
_cell_volume 7741.6(11)
_computing_cell_refinement 'Bruker SMART'
_computing_data_collection 'Bruker SMART'
_computing_data_reduction 'Bruker SAINT'
_computing_molecular_graphics 'Bruker SHELXTL'
_computing_publication_material 'Bruker SHELXTL'
_computing_structure_refinement 'SHELXL-97 (Sheldrick, 1997)'
_computing_structure_solution 'SHELXS-97 (Sheldrick, 1990)'
_diffrn_ambient_temperature 173(2)
_diffrn_measured_fraction_theta_full 0.997
_diffrn_measured_fraction_theta_max 0.997
_diffrn_measurement_device_type 'CCD area detector'
_diffrn_measurement_method 'phi and omega scans'
_diffrn_radiation_monochromator graphite
_diffrn_radiation_source 'fine-focus sealed tube'
_diffrn_radiation_type MoK\a
_diffrn_radiation_wavelength 0.71073
_diffrn_reflns_av_R_equivalents 0.0430
_diffrn_reflns_av_sigmaI/netI 0.0808
_diffrn_reflns_limit_h_max 16
_diffrn_reflns_limit_h_min -16
_diffrn_reflns_limit_k_max 21
_diffrn_reflns_limit_k_min -17
_diffrn_reflns_limit_l_max 26
_diffrn_reflns_limit_l_min -48
_diffrn_reflns_number 39854
_diffrn_reflns_theta_full 27.55
_diffrn_reflns_theta_max 27.55
_diffrn_reflns_theta_min 2.98
_exptl_absorpt_coefficient_mu 8.355
_exptl_absorpt_correction_T_max 0.6801
_exptl_absorpt_correction_T_min 0.4887
_exptl_absorpt_correction_type multi-scan
_exptl_absorpt_process_details sadabs
_exptl_crystal_colour colorless
_exptl_crystal_density_diffrn 2.056
_exptl_crystal_density_meas ?
_exptl_crystal_density_method 'not measured'
_exptl_crystal_description prism
_exptl_crystal_F_000 4544
_exptl_crystal_size_max 0.10
_exptl_crystal_size_mid 0.06
_exptl_crystal_size_min 0.05
_refine_diff_density_max 1.897
_refine_diff_density_min -3.177
_refine_diff_density_rms 0.195
_refine_ls_extinction_method none
_refine_ls_goodness_of_fit_ref 1.032
_refine_ls_hydrogen_treatment constr
_refine_ls_matrix_type full
_refine_ls_number_parameters 469
_refine_ls_number_reflns 8921
_refine_ls_number_restraints 0
_refine_ls_restrained_S_all 1.032
_refine_ls_R_factor_all 0.1117
_refine_ls_R_factor_gt 0.0575
_refine_ls_shift/su_max 0.000
_refine_ls_shift/su_mean 0.000
_refine_ls_structure_factor_coef Fsqd
_refine_ls_weighting_details 'calc w=1/[\s^2^(Fo^2^)+(0.0503P)^2^+0.0000P] where P=(Fo^2^+2Fc^2^)/3'
_refine_ls_weighting_scheme calc
_refine_ls_wR_factor_gt 0.1149
_refine_ls_wR_factor_ref 0.1313
_reflns_number_gt 5214
_reflns_number_total 8921
_reflns_threshold_expression >2sigma(I)
_cod_data_source_file b611733n.txt
_cod_data_source_block e674a
_cod_depositor_comments
;
The following automatic conversions were performed:
'_symmetry_cell_setting' value 'Orthorhombic' changed to 'orthorhombic'
according to '/home/saulius/struct/CIF-dictionaries/cif_core.dic'
dictionary named 'cif_core.dic' version 2.4.1 from 2010-06-29.

Automatic conversion script
Id: cif_fix_enum 1527 2010-12-29 10:47:43Z saulius 

The following automatic conversions were performed:

'_exptl_crystal_density_meas' value 'none' was changed to '?' - the
value is perceived as not measured.

Automatic conversion script
Id: cif_fix_values 3008 2015-01-20 13:52:24Z robertas 
;
_cod_original_cell_volume 7741.5(11)
_cod_original_sg_symbol_H-M Pbca
_cod_database_code 7203616

loop_
_symmetry_equiv_pos_as_xyz
'x, y, z'
'-x+1/2, -y, z+1/2'
'-x, y+1/2, -z+1/2'
'x+1/2, -y+1/2, -z'
'-x, -y, -z'
'x-1/2, y, -z-1/2'
'x, -y-1/2, z-1/2'
'-x-1/2, y-1/2, z'

loop_
_atom_site_label
_atom_site_type_symbol
_atom_site_fract_x
_atom_site_fract_y
_atom_site_fract_z
_atom_site_U_iso_or_equiv
_atom_site_adp_type
_atom_site_occupancy
_atom_site_symmetry_multiplicity
_atom_site_calc_flag
_atom_site_refinement_flags
_atom_site_disorder_assembly
_atom_site_disorder_group
Hg1 Hg 0.54665(2) 0.14409(2) -0.003717(9) 0.03525(11) Uani 1 1 d . . .
Br1 Br 0.72067(6) 0.08807(6) 0.01301(3) 0.0471(3) Uani 1 1 d . . .
Br2 Br 0.40970(8) 0.16704(7) -0.04896(3) 0.0576(3) Uani 1 1 d . . .
N1 N 0.5556(5) 0.2821(4) 0.02068(19) 0.0371(17) Uani 1 1 d . . .
C1 C 0.4864(6) 0.3428(5) 0.0166(2) 0.038(2) Uani 1 1 d . . .
H1 H 0.4269 0.3326 0.0020 0.046 Uiso 1 1 calc R . .
C2 C 0.4952(6) 0.4184(5) 0.0321(2) 0.037(2) Uani 1 1 d . . .
H2 H 0.4457 0.4605 0.0269 0.044 Uiso 1 1 calc R . .
C3 C 0.5770(6) 0.4335(5) 0.0555(2) 0.0305(18) Uani 1 1 d . . .
C4 C 0.6487(6) 0.3715(5) 0.0606(3) 0.048(2) Uani 1 1 d . . .
H4 H 0.7072 0.3799 0.0758 0.058 Uiso 1 1 calc R . .
C5 C 0.6356(7) 0.2971(6) 0.0435(3) 0.051(3) Uani 1 1 d . . .
H5 H 0.6849 0.2543 0.0478 0.061 Uiso 1 1 calc R . .
C6 C 0.5867(6) 0.5140(5) 0.0744(2) 0.035(2) Uani 1 1 d . . .
O2 O 0.5312(4) 0.5731(3) 0.07108(16) 0.0409(14) Uani 1 1 d . . .
O1 O 0.6686(4) 0.5076(3) 0.09732(14) 0.0336(13) Uani 1 1 d . . .
C7 C 0.7073(5) 0.5722(5) 0.1186(2) 0.0309(18) Uani 1 1 d . . .
C8 C 0.7078(6) 0.6549(5) 0.1094(2) 0.0317(19) Uani 1 1 d . . .
H8 H 0.6724 0.6738 0.0886 0.038 Uiso 1 1 calc R . .
C9 C 0.7614(6) 0.7095(5) 0.1313(2) 0.0308(18) Uani 1 1 d . . .
H9 H 0.7616 0.7667 0.1255 0.037 Uiso 1 1 calc R . .
C10 C 0.8154(5) 0.6828(4) 0.1617(2) 0.0255(17) Uani 1 1 d . . .
C11 C 0.8090(6) 0.6003(5) 0.1710(2) 0.0292(18) Uani 1 1 d . . .
H11 H 0.8409 0.5817 0.1925 0.035 Uiso 1 1 calc R . .
C12 C 0.7569(6) 0.5447(5) 0.1496(2) 0.0336(19) Uani 1 1 d . . .
H12 H 0.7547 0.4878 0.1559 0.040 Uiso 1 1 calc R . .
C13 C 0.8722(5) 0.7454(4) 0.1857(2) 0.0263(17) Uani 1 1 d . . .
C14 C 0.7951(5) 0.7883(4) 0.2113(2) 0.0252(17) Uani 1 1 d . . .
C15 C 0.7063(6) 0.8330(4) 0.2021(2) 0.0296(18) Uani 1 1 d . . .
H15 H 0.6855 0.8402 0.1780 0.036 Uiso 1 1 calc R . .
C16 C 0.6495(6) 0.8669(5) 0.2303(3) 0.041(2) Uani 1 1 d . . .
Br3 Br 0.52589(6) 0.92876(5) 0.21910(3) 0.0530(3) Uani 1 1 d . . .
C17 C 0.6773(6) 0.8559(5) 0.2652(3) 0.042(2) Uani 1 1 d . . .
H17 H 0.6359 0.8798 0.2835 0.050 Uiso 1 1 calc R . .
C18 C 0.7653(6) 0.8103(5) 0.2739(2) 0.039(2) Uani 1 1 d . . .
H18 H 0.7855 0.8025 0.2980 0.047 Uiso 1 1 calc R . .
C19 C 0.8237(6) 0.7761(5) 0.2460(2) 0.0273(17) Uani 1 1 d . . .
C20 C 0.9173(6) 0.7249(5) 0.2473(2) 0.0307(18) Uani 1 1 d . . .
C21 C 0.9780(6) 0.6969(5) 0.2763(2) 0.037(2) Uani 1 1 d . . .
H21 H 0.9589 0.7103 0.3001 0.044 Uiso 1 1 calc R . .
C22 C 1.0655(6) 0.6498(5) 0.2694(3) 0.040(2) Uani 1 1 d . . .
H22 H 1.1069 0.6304 0.2887 0.048 Uiso 1 1 calc R . .
C23 C 1.0944(6) 0.6302(5) 0.2348(3) 0.038(2) Uani 1 1 d . . .
Br4 Br 1.21299(6) 0.56250(6) 0.22673(3) 0.0510(3) Uani 1 1 d . . .
C24 C 1.0363(6) 0.6587(5) 0.2055(2) 0.0335(19) Uani 1 1 d . . .
H24 H 1.0572 0.6469 0.1817 0.040 Uiso 1 1 calc R . .
C25 C 0.9468(5) 0.7051(4) 0.2128(2) 0.0266(17) Uani 1 1 d . . .
C26 C 0.9392(5) 0.8062(5) 0.1635(2) 0.0259(17) Uani 1 1 d . . .
C27 C 0.9509(6) 0.8878(5) 0.1730(2) 0.0323(18) Uani 1 1 d . . .
H27 H 0.9097 0.9091 0.1920 0.039 Uiso 1 1 calc R . .
C28 C 1.0216(6) 0.9408(5) 0.1555(2) 0.039(2) Uani 1 1 d . . .
H28 H 1.0290 0.9970 0.1623 0.047 Uiso 1 1 calc R . .
C29 C 1.0796(6) 0.9071(5) 0.1281(2) 0.038(2) Uani 1 1 d . . .
C30 C 1.0686(6) 0.8267(6) 0.1176(2) 0.042(2) Uani 1 1 d . . .
H30 H 1.1093 0.8058 0.0984 0.050 Uiso 1 1 calc R . .
C31 C 0.9988(5) 0.7766(5) 0.1349(2) 0.0339(19) Uani 1 1 d . . .
H31 H 0.9907 0.7210 0.1274 0.041 Uiso 1 1 calc R . .
O3 O 1.1486(4) 0.9587(4) 0.10833(15) 0.0472(16) Uani 1 1 d . . .
C32 C 0.2479(6) -0.0346(5) 0.1209(3) 0.035(2) Uani 1 1 d . . .
O4 O 0.2770(4) -0.0627(4) 0.14868(19) 0.0574(18) Uani 1 1 d . . .
C33 C 0.3118(6) 0.0129(5) 0.0944(2) 0.0321(18) Uani 1 1 d . . .
C34 C 0.2708(6) 0.0527(5) 0.0654(2) 0.041(2) Uani 1 1 d . . .
H34 H 0.1971 0.0533 0.0618 0.049 Uiso 1 1 calc R . .
C35 C 0.3361(6) 0.0922(5) 0.0413(2) 0.040(2) Uani 1 1 d . . .
H35 H 0.3059 0.1194 0.0214 0.048 Uiso 1 1 calc R . .
N2 N 0.4421(5) 0.0932(4) 0.0453(2) 0.0407(18) Uani 1 1 d . . .
C36 C 0.4814(6) 0.0547(6) 0.0738(2) 0.045(2) Uani 1 1 d . . .
H36 H 0.5554 0.0546 0.0768 0.054 Uiso 1 1 calc R . .
C37 C 0.4221(6) 0.0154(5) 0.0992(3) 0.045(2) Uani 1 1 d . . .
H37 H 0.4540 -0.0095 0.1194 0.054 Uiso 1 1 calc R . .
C38 C 0.3981(8) 0.7256(6) 0.1117(3) 0.057(3) Uani 1 1 d . . .
H38 H 0.4507 0.6882 0.1002 0.068 Uiso 1 1 calc R . .
Cl1 Cl 0.4678(2) 0.80021(18) 0.13572(8) 0.0720(8) Uani 1 1 d . . .
Cl2 Cl 0.32159(19) 0.76861(19) 0.07755(7) 0.0684(8) Uani 1 1 d . . .
Cl3 Cl 0.3223(3) 0.6656(2) 0.14030(8) 0.0930(11) Uani 1 1 d . . .

loop_
_atom_site_aniso_label
_atom_site_aniso_U_11
_atom_site_aniso_U_22
_atom_site_aniso_U_33
_atom_site_aniso_U_23
_atom_site_aniso_U_13
_atom_site_aniso_U_12
Hg1 0.02598(16) 0.03905(19) 0.0407(2) -0.00133(15) 0.00285(14) -0.00473(14)
Br1 0.0284(4) 0.0529(6) 0.0600(7) -0.0067(5) 0.0017(4) 0.0067(4)
Br2 0.0419(5) 0.0749(7) 0.0561(7) 0.0007(5) -0.0122(5) -0.0031(5)
N1 0.027(4) 0.043(4) 0.042(5) -0.011(3) 0.003(3) -0.005(3)
C1 0.033(4) 0.039(5) 0.043(5) 0.006(4) -0.014(4) -0.006(4)
C2 0.030(4) 0.038(5) 0.043(6) 0.000(4) -0.009(4) 0.003(4)
C3 0.023(4) 0.035(5) 0.033(5) -0.002(4) 0.004(3) -0.001(3)
C4 0.020(4) 0.056(6) 0.068(7) -0.016(5) -0.014(4) 0.008(4)
C5 0.034(5) 0.043(6) 0.075(8) -0.012(5) -0.021(5) 0.011(4)
C6 0.021(4) 0.043(5) 0.042(6) 0.003(4) 0.005(4) -0.007(4)
O2 0.027(3) 0.041(4) 0.055(4) -0.005(3) -0.004(3) -0.002(3)
O1 0.028(3) 0.034(3) 0.039(4) -0.003(3) -0.010(2) 0.004(2)
C7 0.021(4) 0.030(5) 0.042(5) -0.001(4) 0.000(3) -0.002(3)
C8 0.027(4) 0.029(5) 0.039(5) 0.007(4) -0.002(3) -0.001(3)
C9 0.031(4) 0.023(4) 0.038(5) 0.003(3) -0.003(4) 0.001(3)
C10 0.017(4) 0.027(4) 0.032(5) -0.004(3) 0.003(3) -0.004(3)
C11 0.030(4) 0.028(4) 0.030(5) 0.005(3) -0.003(3) -0.004(3)
C12 0.034(4) 0.024(4) 0.043(6) 0.000(4) -0.004(4) 0.000(3)
C13 0.022(4) 0.029(4) 0.028(5) -0.003(3) 0.002(3) -0.002(3)
C14 0.023(4) 0.018(4) 0.035(5) -0.006(3) 0.003(3) -0.007(3)
C15 0.024(4) 0.025(4) 0.039(5) 0.003(3) 0.005(3) 0.003(3)
C16 0.015(4) 0.027(5) 0.081(8) -0.002(4) 0.009(4) 0.000(3)
Br3 0.0278(4) 0.0380(5) 0.0931(8) 0.0087(5) 0.0169(5) 0.0093(4)
C17 0.031(4) 0.039(5) 0.055(7) -0.015(5) 0.021(4) -0.011(4)
C18 0.034(5) 0.038(5) 0.046(6) -0.004(4) 0.009(4) -0.008(4)
C19 0.023(4) 0.028(4) 0.031(5) -0.002(3) 0.009(3) -0.005(3)
C20 0.024(4) 0.027(4) 0.041(5) 0.002(4) 0.003(3) -0.007(3)
C21 0.035(5) 0.043(5) 0.032(5) -0.003(4) -0.002(4) -0.006(4)
C22 0.029(4) 0.043(5) 0.047(6) 0.018(4) -0.017(4) -0.008(4)
C23 0.022(4) 0.028(5) 0.063(7) 0.003(4) -0.009(4) -0.002(3)
Br4 0.0296(5) 0.0458(6) 0.0777(8) -0.0041(5) -0.0119(4) 0.0107(4)
C24 0.023(4) 0.030(5) 0.047(5) 0.002(4) -0.003(4) -0.004(3)
C25 0.020(4) 0.027(4) 0.033(5) 0.004(3) 0.000(3) -0.009(3)
C26 0.017(4) 0.029(4) 0.031(5) 0.006(3) -0.009(3) -0.004(3)
C27 0.025(4) 0.033(4) 0.039(5) 0.007(4) 0.000(4) 0.001(3)
C28 0.028(4) 0.036(5) 0.053(6) 0.007(4) -0.009(4) -0.006(4)
C29 0.017(4) 0.050(6) 0.045(6) 0.020(4) -0.007(4) -0.012(4)
C30 0.025(4) 0.054(6) 0.046(6) 0.014(5) 0.007(4) 0.005(4)
C31 0.022(4) 0.040(5) 0.039(5) 0.004(4) 0.005(4) 0.001(4)
O3 0.023(3) 0.068(4) 0.050(4) 0.025(3) -0.003(3) -0.016(3)
C32 0.017(4) 0.040(5) 0.047(6) 0.001(4) 0.007(4) -0.002(3)
O4 0.032(3) 0.083(5) 0.058(5) 0.017(4) -0.005(3) -0.021(3)
C33 0.022(4) 0.033(4) 0.041(5) -0.002(4) 0.009(3) -0.006(3)
C34 0.026(4) 0.058(6) 0.038(6) 0.014(4) 0.000(4) -0.009(4)
C35 0.031(5) 0.059(6) 0.032(5) 0.013(4) 0.004(4) 0.000(4)
N2 0.021(4) 0.052(5) 0.049(5) 0.001(4) 0.011(3) -0.007(3)
C36 0.020(4) 0.066(6) 0.048(6) 0.016(5) 0.008(4) -0.006(4)
C37 0.024(4) 0.054(6) 0.056(7) 0.017(5) 0.000(4) -0.005(4)
C38 0.068(7) 0.066(7) 0.036(6) -0.004(5) -0.003(5) -0.001(5)
Cl1 0.0728(19) 0.079(2) 0.065(2) 0.0090(15) -0.0040(14) -0.0152(15)
Cl2 0.0382(13) 0.106(2) 0.0607(18) 0.0178(16) 0.0056(12) 0.0044(14)
Cl3 0.142(3) 0.083(2) 0.054(2) 0.0080(16) -0.0149(19) -0.052(2)

loop_
_atom_type_symbol
_atom_type_description
_atom_type_scat_dispersion_real
_atom_type_scat_dispersion_imag
_atom_type_scat_source
C C 0.0033 0.0016 'International Tables Vol C Tables 4.2.6.8 and 6.1.1.4'
H H 0.0000 0.0000 'International Tables Vol C Tables 4.2.6.8 and 6.1.1.4'
N N 0.0061 0.0033 'International Tables Vol C Tables 4.2.6.8 and 6.1.1.4'
O O 0.0106 0.0060 'International Tables Vol C Tables 4.2.6.8 and 6.1.1.4'
Br Br -0.2901 2.4595 'International Tables Vol C Tables 4.2.6.8 and 6.1.1.4'
Hg Hg -2.3894 9.2266 'International Tables Vol C Tables 4.2.6.8 and 6.1.1.4'
Cl Cl 0.1484 0.1585 'International Tables Vol C Tables 4.2.6.8 and 6.1.1.4'

loop_
_geom_angle_atom_site_label_1
_geom_angle_atom_site_label_2
_geom_angle_atom_site_label_3
_geom_angle
_geom_angle_site_symmetry_1
_geom_angle_site_symmetry_3
_geom_angle_publ_flag
N2 Hg1 N1 93.1(2) . . ?
N2 Hg1 Br2 100.66(17) . . ?
N1 Hg1 Br2 98.91(17) . . ?
N2 Hg1 Br1 100.15(17) . . ?
N1 Hg1 Br1 101.55(16) . . ?
Br2 Hg1 Br1 149.83(4) . . ?
C1 N1 C5 116.2(7) . . ?
C1 N1 Hg1 127.4(5) . . ?
C5 N1 Hg1 116.1(5) . . ?
N1 C1 C2 124.1(8) . . ?
N1 C1 H1 117.9 . . ?
C2 C1 H1 117.9 . . ?
C1 C2 C3 119.4(7) . . ?
C1 C2 H2 120.3 . . ?
C3 C2 H2 120.3 . . ?
C4 C3 C2 117.5(7) . . ?
C4 C3 C6 121.3(7) . . ?
C2 C3 C6 121.2(7) . . ?
C3 C4 C5 119.7(8) . . ?
C3 C4 H4 120.1 . . ?
C5 C4 H4 120.1 . . ?
N1 C5 C4 122.9(8) . . ?
N1 C5 H5 118.6 . . ?
C4 C5 H5 118.6 . . ?
O2 C6 O1 125.6(8) . . ?
O2 C6 C3 126.9(8) . . ?
O1 C6 C3 107.4(7) . . ?
C6 O1 C7 125.0(6) . . ?
C8 C7 C12 120.9(7) . . ?
C8 C7 O1 125.5(7) . . ?
C12 C7 O1 113.3(7) . . ?
C7 C8 C9 118.1(7) . . ?
C7 C8 H8 120.9 . . ?
C9 C8 H8 120.9 . . ?
C8 C9 C10 121.8(7) . . ?
C8 C9 H9 119.1 . . ?
C10 C9 H9 119.1 . . ?
C11 C10 C9 118.4(7) . . ?
C11 C10 C13 121.1(7) . . ?
C9 C10 C13 120.3(7) . . ?
C12 C11 C10 120.9(7) . . ?
C12 C11 H11 119.6 . . ?
C10 C11 H11 119.6 . . ?
C11 C12 C7 119.7(7) . . ?
C11 C12 H12 120.2 . . ?
C7 C12 H12 120.2 . . ?
C25 C13 C10 113.5(6) . . ?
C25 C13 C14 100.1(6) . . ?
C10 C13 C14 111.2(6) . . ?
C25 C13 C26 106.5(5) . . ?
C10 C13 C26 111.4(6) . . ?
C14 C13 C26 113.6(6) . . ?
C19 C14 C15 122.0(7) . . ?
C19 C14 C13 110.9(6) . . ?
C15 C14 C13 127.1(7) . . ?
C14 C15 C16 116.3(8) . . ?
C14 C15 H15 121.9 . . ?
C16 C15 H15 121.9 . . ?
C17 C16 C15 122.6(7) . . ?
C17 C16 Br3 119.4(6) . . ?
C15 C16 Br3 117.9(7) . . ?
C16 C17 C18 120.4(8) . . ?
C16 C17 H17 119.8 . . ?
C18 C17 H17 119.8 . . ?
C17 C18 C19 117.8(8) . . ?
C17 C18 H18 121.1 . . ?
C19 C18 H18 121.1 . . ?
C14 C19 C18 120.9(7) . . ?
C14 C19 C20 109.6(7) . . ?
C18 C19 C20 129.5(8) . . ?
C25 C20 C21 119.8(7) . . ?
C25 C20 C19 108.8(7) . . ?
C21 C20 C19 131.4(8) . . ?
C22 C21 C20 118.7(8) . . ?
C22 C21 H21 120.6 . . ?
C20 C21 H21 120.6 . . ?
C21 C22 C23 121.2(8) . . ?
C21 C22 H22 119.4 . . ?
C23 C22 H22 119.4 . . ?
C22 C23 C24 121.3(7) . . ?
C22 C23 Br4 119.7(6) . . ?
C24 C23 Br4 119.0(7) . . ?
C25 C24 C23 117.0(8) . . ?
C25 C24 H24 121.5 . . ?
C23 C24 H24 121.5 . . ?
C20 C25 C24 122.1(7) . . ?
C20 C25 C13 110.6(6) . . ?
C24 C25 C13 127.2(7) . . ?
C27 C26 C31 117.8(7) . . ?
C27 C26 C13 122.2(7) . . ?
C31 C26 C13 119.6(7) . . ?
C26 C27 C28 122.4(8) . . ?
C26 C27 H27 118.8 . . ?
C28 C27 H27 118.8 . . ?
C29 C28 C27 116.7(8) . . ?
C29 C28 H28 121.7 . . ?
C27 C28 H28 121.7 . . ?
C30 C29 C28 122.5(8) . . ?
C30 C29 O3 118.2(8) . . ?
C28 C29 O3 119.2(8) . . ?
C29 C30 C31 119.7(8) . . ?
C29 C30 H30 120.2 . . ?
C31 C30 H30 120.2 . . ?
C30 C31 C26 120.9(8) . . ?
C30 C31 H31 119.5 . . ?
C26 C31 H31 119.5 . . ?
C32 O3 C29 116.2(6) 1_665 . ?
O4 C32 O3 124.4(7) . 1_445 ?
O4 C32 C33 127.2(7) . . ?
O3 C32 C33 108.5(7) 1_445 . ?
C34 C33 C37 117.8(7) . . ?
C34 C33 C32 124.2(7) . . ?
C37 C33 C32 118.0(8) . . ?
C33 C34 C35 120.4(7) . . ?
C33 C34 H34 119.8 . . ?
C35 C34 H34 119.8 . . ?
N2 C35 C34 122.1(8) . . ?
N2 C35 H35 119.0 . . ?
C34 C35 H35 119.0 . . ?
C36 N2 C35 117.1(7) . . ?
C36 N2 Hg1 124.2(5) . . ?
C35 N2 Hg1 117.9(6) . . ?
N2 C36 C37 124.4(8) . . ?
N2 C36 H36 117.8 . . ?
C37 C36 H36 117.8 . . ?
C36 C37 C33 118.2(8) . . ?
C36 C37 H37 120.9 . . ?
C33 C37 H37 120.9 . . ?
Cl3 C38 Cl1 110.4(5) . . ?
Cl3 C38 Cl2 111.2(6) . . ?
Cl1 C38 Cl2 112.6(6) . . ?
Cl3 C38 H38 107.5 . . ?
Cl1 C38 H38 107.5 . . ?
Cl2 C38 H38 107.5 . . ?

loop_
_geom_bond_atom_site_label_1
_geom_bond_atom_site_label_2
_geom_bond_distance
_geom_bond_site_symmetry_2
_geom_bond_publ_flag
Hg1 N2 2.417(7) . ?
Hg1 N1 2.418(7) . ?
Hg1 Br2 2.4631(10) . ?
Hg1 Br1 2.4777(9) . ?
N1 C1 1.329(10) . ?
N1 C5 1.352(10) . ?
C1 C2 1.360(11) . ?
C1 H1 0.9500 . ?
C2 C3 1.385(10) . ?
C2 H2 0.9500 . ?
C3 C4 1.370(10) . ?
C3 C6 1.489(11) . ?
C4 C5 1.375(11) . ?
C4 H4 0.9500 . ?
C5 H5 0.9500 . ?
C6 O2 1.197(9) . ?
C6 O1 1.356(9) . ?
O1 C7 1.404(9) . ?
C7 C8 1.383(10) . ?
C7 C12 1.399(11) . ?
C8 C9 1.388(10) . ?
C8 H8 0.9500 . ?
C9 C10 1.401(10) . ?
C9 H9 0.9500 . ?
C10 C11 1.383(10) . ?
C10 C13 1.537(10) . ?
C11 C12 1.376(10) . ?
C11 H11 0.9500 . ?
C12 H12 0.9500 . ?
C13 C25 1.536(10) . ?
C13 C14 1.540(10) . ?
C13 C26 1.547(10) . ?
C14 C19 1.366(10) . ?
C14 C15 1.386(10) . ?
C15 C16 1.393(11) . ?
C15 H15 0.9500 . ?
C16 C17 1.368(12) . ?
C16 Br3 1.913(8) . ?
C17 C18 1.382(12) . ?
C17 H17 0.9500 . ?
C18 C19 1.399(10) . ?
C18 H18 0.9500 . ?
C19 C20 1.454(10) . ?
C20 C25 1.386(11) . ?
C20 C21 1.408(11) . ?
C21 C22 1.375(11) . ?
C21 H21 0.9500 . ?
C22 C23 1.385(12) . ?
C22 H22 0.9500 . ?
C23 C24 1.405(11) . ?
C23 Br4 1.892(8) . ?
C24 C25 1.394(10) . ?
C24 H24 0.9500 . ?
C26 C27 1.375(11) . ?
C26 C31 1.399(10) . ?
C27 C28 1.405(10) . ?
C27 H27 0.9500 . ?
C28 C29 1.379(12) . ?
C28 H28 0.9500 . ?
C29 C30 1.366(12) . ?
C29 O3 1.423(9) . ?
C30 C31 1.368(10) . ?
C30 H30 0.9500 . ?
C31 H31 0.9500 . ?
O3 C32 1.355(9) 1_665 ?
C32 O4 1.195(10) . ?
C32 O3 1.355(9) 1_445 ?
C32 C33 1.500(11) . ?
C33 C34 1.366(11) . ?
C33 C37 1.418(10) . ?
C34 C35 1.385(10) . ?
C34 H34 0.9500 . ?
C35 N2 1.360(9) . ?
C35 H35 0.9500 . ?
N2 C36 1.334(11) . ?
C36 C37 1.370(11) . ?
C36 H36 0.9500 . ?
C37 H37 0.9500 . ?
C38 Cl3 1.741(10) . ?
C38 Cl1 1.750(10) . ?
C38 Cl2 1.753(10) . ?
C38 H38 1.0000 . ?
